data_7054900
loop_
_publ_author_name
'Rausch, Janek'
'Apostolidis, Christos'
'Walter, Olaf'
'Lorenz, Volker'
'Hrib, Cristian G.'
'Hilfert, Liane'
'K\"uhling, Marcel'
'Busse, Sabine'
'Edelmann, Frank T.'

_publ_section_title
;
 One ligand fits all: lanthanide and actinide sandwich complexes
 comprising the 1,4-bis(trimethylsilyl)cyclooctatetraenyl
 (=COT&#x2032;&#x2032;) ligand
;
_journal_issue 10
_journal_name_full 'New J. Chem.'
_journal_page_first 7656
_journal_paper_doi 10.1039/C5NJ00991J
_journal_volume 39
_journal_year 2015
_chemical_formula_moiety 'C34 H64 Si6 Th'
_chemical_formula_sum 'C34 H64 Si6 Th'
_chemical_formula_weight 873.43
_chemical_name_systematic
;
 ?
;
_space_group_crystal_system monoclinic
_space_group_IT_number 15
_space_group_name_Hall '-C 2yc'
_space_group_name_H-M_alt 'C 1 2/c 1'
_symmetry_space_group_name_Hall '-C 2yc'
_symmetry_space_group_name_H-M 'C 1 2/c 1'
_atom_sites_solution_hydrogens geom
_audit_creation_method SHELXL-2013
_audit_update_record
;
2015-02-16 deposited with the CCDC.
2015-06-03 downloaded from the CCDC.
;
_cell_angle_alpha 90
_cell_angle_beta 114.3160(10)
_cell_angle_gamma 90
_cell_formula_units_Z 8
_cell_length_a 20.9990(12)
_cell_length_b 25.1674(15)
_cell_length_c 17.8458(10)
_cell_measurement_reflns_used 960
_cell_measurement_temperature 200(2)
_cell_measurement_theta_max 28.12
_cell_measurement_theta_min 2.422
_cell_volume 8594.7(9)
_computing_cell_refinement 'APEX II (Bruker, 2007)'
_computing_data_collection 'APEX II (Bruker, 2007)'
_computing_data_reduction 'SAINT (Bruker, 2007)'
_computing_molecular_graphics 'XPMA (Zsolnai, 1996), ORTEP (Farrugia, 1997)'
_computing_publication_material 'publCIF (Westrip, 2010)'
_computing_structure_refinement 'SHELXL-97 (Sheldrick, 2008)'
_computing_structure_solution 'SHELXS-97 (Sheldrick, 2008)'
_diffrn_ambient_temperature 200(2)
_diffrn_detector_area_resol_mean 66
_diffrn_measured_fraction_theta_full 1.000
_diffrn_measured_fraction_theta_max 0.932
_diffrn_measurement_device_type 'Bruker Apex II Quazar'
_diffrn_measurement_method 'combined omega- and phi-scan'
_diffrn_radiation_source 'Microfocus Source'
_diffrn_radiation_type MoK\a
_diffrn_radiation_wavelength 0.71073
_diffrn_reflns_av_R_equivalents 0.0488
_diffrn_reflns_av_unetI/netI 0.0398
_diffrn_reflns_laue_measured_fraction_full 1.000
_diffrn_reflns_laue_measured_fraction_max 0.932
_diffrn_reflns_limit_h_max 27
_diffrn_reflns_limit_h_min -28
_diffrn_reflns_limit_k_max 33
_diffrn_reflns_limit_k_min -32
_diffrn_reflns_limit_l_max 23
_diffrn_reflns_limit_l_min -22
_diffrn_reflns_number 53050
_diffrn_reflns_point_group_measured_fraction_full 1.000
_diffrn_reflns_point_group_measured_fraction_max 0.932
_diffrn_reflns_theta_full 25.000
_diffrn_reflns_theta_max 28.543
_diffrn_reflns_theta_min 1.337
_exptl_absorpt_coefficient_mu 3.657
_exptl_absorpt_correction_T_max 0.7112
_exptl_absorpt_correction_T_min 0.6285
_exptl_absorpt_correction_type multi-scan
_exptl_absorpt_process_details (sadabs)
_exptl_crystal_colour 'light yellow'
_exptl_crystal_density_diffrn 1.350
_exptl_crystal_density_meas ?
_exptl_crystal_description quader
_exptl_crystal_F_000 3536
_exptl_crystal_size_max 0.140
_exptl_crystal_size_mid 0.120
_exptl_crystal_size_min 0.100
_refine_diff_density_max 1.476
_refine_diff_density_min -0.950
_refine_diff_density_rms 0.112
_refine_ls_extinction_method none
_refine_ls_goodness_of_fit_ref 1.035
_refine_ls_hydrogen_treatment refU
_refine_ls_matrix_type full
_refine_ls_number_parameters 393
_refine_ls_number_reflns 10200
_refine_ls_number_restraints 0
_refine_ls_restrained_S_all 1.035
_refine_ls_R_factor_all 0.0462
_refine_ls_R_factor_gt 0.0301
_refine_ls_shift/su_max 0.001
_refine_ls_shift/su_mean 0.000
_refine_ls_structure_factor_coef Fsqd
_refine_ls_weighting_details
;
 w=1/[\s^2^(Fo^2^)+(0.0218P)^2^+27.7193P]
 where P=(Fo^2^+2Fc^2^)/3
;
_refine_ls_weighting_scheme calc
_refine_ls_wR_factor_gt 0.0601
_refine_ls_wR_factor_ref 0.0675
_reflns_Friedel_coverage 0.000
_reflns_number_gt 8299
_reflns_number_total 10200
_reflns_threshold_expression 'I > 2\s(I)'
_cod_data_source_file c5nj00991j1.cif
_cod_data_source_block cait28
_cod_depositor_comments
;
The following automatic conversions were performed:

'_exptl_crystal_density_meas' value 'not measured' was changed to '?'
- the value is perceived as not measured.

Automatic conversion script
Id: cif_fix_values 3271 2015-04-21 07:52:19Z andrius 

 Adding full bibliography for 7054898--7054908.cif.
;
_cod_database_code 7054900
_shelx_space_group_comment
;
The symmetry employed for this shelxl refinement is uniquely defined
by the following loop, which should always be used as a source of
symmetry information in preference to the above space-group names.
They are only intended as comments.
;
_shelx_estimated_absorpt_t_min 0.628
_shelx_estimated_absorpt_t_max 0.711
_shelxl_version_number 2013-2

loop_
_space_group_symop_operation_xyz
'x, y, z'
'-x, y, -z+1/2'
'x+1/2, y+1/2, z'
'-x+1/2, y+1/2, -z+1/2'
'-x, -y, -z'
'x, -y, z-1/2'
'-x+1/2, -y+1/2, -z'
'x+1/2, -y+1/2, z-1/2'

loop_
_atom_site_label
_atom_site_type_symbol
_atom_site_fract_x
_atom_site_fract_y
_atom_site_fract_z
_atom_site_U_iso_or_equiv
_atom_site_adp_type
_atom_site_occupancy
_atom_site_site_symmetry_order
_atom_site_calc_flag
_atom_site_refinement_flags_posn
_atom_site_refinement_flags_adp
_atom_site_refinement_flags_occupancy
Th1 Th 0.0000 0.17440(2) 0.2500 0.02353(5) Uani 1 2 d S T P
Th2 Th 0.0000 -0.31013(2) 0.2500 0.02110(5) Uani 1 2 d S T P
Si1 Si 0.09820(7) 0.03899(5) 0.19085(9) 0.0468(3) Uani 1 1 d . . .
Si2 Si 0.16384(6) 0.13277(5) 0.48696(7) 0.0422(3) Uani 1 1 d . . .
Si3 Si 0.07602(6) 0.31121(4) 0.16076(7) 0.0375(3) Uani 1 1 d . . .
Si4 Si -0.08429(6) -0.44855(4) 0.09467(7) 0.0365(3) Uani 1 1 d . . .
Si5 Si 0.16316(5) -0.34354(5) 0.17094(7) 0.0353(3) Uani 1 1 d . . .
Si6 Si -0.11785(6) -0.17646(4) 0.10856(7) 0.0326(2) Uani 1 1 d . . .
C1 C 0.0967(2) 0.10814(15) 0.2305(2) 0.0317(8) Uani 1 1 d . . .
C2 C 0.11809(19) 0.11312(15) 0.3171(2) 0.0324(9) Uani 1 1 d . . .
H2 H 0.1279 0.0793 0.3430 0.037(5) Uiso 1 1 calc R U .
C3 C 0.12890(19) 0.15403(16) 0.3757(2) 0.0309(8) Uani 1 1 d . . .
C4 C 0.12230(18) 0.21029(15) 0.3665(2) 0.0292(8) Uani 1 1 d . . .
H4 H 0.1323 0.2274 0.4175 0.037(5) Uiso 1 1 calc R U .
C5 C 0.10485(17) 0.24733(14) 0.3015(2) 0.0265(8) Uani 1 1 d . . .
H5 H 0.1075 0.2828 0.3207 0.037(5) Uiso 1 1 calc R U .
C6 C 0.08443(18) 0.24546(14) 0.2152(2) 0.0276(8) Uani 1 1 d . . .
C7 C 0.07250(18) 0.20215(15) 0.1601(2) 0.0287(8) Uani 1 1 d . . .
H7 H 0.0573 0.2138 0.1048 0.037(5) Uiso 1 1 calc R U .
C8 C 0.07734(19) 0.14646(15) 0.1663(2) 0.0302(8) Uani 1 1 d . . .
H8 H 0.0643 0.1302 0.1140 0.037(5) Uiso 1 1 calc R U .
C9 C 0.1598(4) 0.0381(3) 0.1414(5) 0.121(3) Uani 1 1 d . . .
H9A H 0.2078 0.0410 0.1836 0.113(5) Uiso 1 1 calc R U .
H9B H 0.1499 0.0682 0.1033 0.113(5) Uiso 1 1 calc R U .
H9C H 0.1546 0.0048 0.1111 0.113(5) Uiso 1 1 calc R U .
C10 C 0.0112(4) 0.0210(2) 0.1104(5) 0.106(3) Uani 1 1 d . . .
H10A H -0.0023 0.0468 0.0654 0.113(5) Uiso 1 1 calc R U .
H10B H -0.0234 0.0213 0.1341 0.113(5) Uiso 1 1 calc R U .
H10C H 0.0134 -0.0146 0.0893 0.113(5) Uiso 1 1 calc R U .
C11 C 0.1248(5) -0.0113(2) 0.2719(5) 0.121(3) Uani 1 1 d . . .
H11A H 0.1283 -0.0459 0.2487 0.113(5) Uiso 1 1 calc R U .
H11B H 0.0900 -0.0133 0.2953 0.113(5) Uiso 1 1 calc R U .
H11C H 0.1703 -0.0017 0.3151 0.113(5) Uiso 1 1 calc R U .
C12 C 0.1876(3) 0.0607(2) 0.4979(3) 0.0674(16) Uani 1 1 d . . .
H12A H 0.2197 0.0536 0.4719 0.113(5) Uiso 1 1 calc R U .
H12B H 0.1452 0.0393 0.4712 0.113(5) Uiso 1 1 calc R U .
H12C H 0.2103 0.0515 0.5564 0.113(5) Uiso 1 1 calc R U .
C13 C 0.0998(3) 0.1468(2) 0.5328(3) 0.0572(13) Uani 1 1 d . . .
H13A H 0.1200 0.1362 0.5908 0.113(5) Uiso 1 1 calc R U .
H13B H 0.0568 0.1267 0.5030 0.113(5) Uiso 1 1 calc R U .
H13C H 0.0891 0.1849 0.5285 0.113(5) Uiso 1 1 calc R U .
C14 C 0.2466(2) 0.1694(2) 0.5478(3) 0.0602(14) Uani 1 1 d . . .
H14A H 0.2397 0.2074 0.5351 0.113(5) Uiso 1 1 calc R U .
H14B H 0.2840 0.1561 0.5335 0.113(5) Uiso 1 1 calc R U .
H14C H 0.2595 0.1640 0.6066 0.113(5) Uiso 1 1 calc R U .
C15 C 0.0931(3) 0.36857(18) 0.2325(3) 0.0693(17) Uani 1 1 d . . .
H15A H 0.0866 0.4018 0.2017 0.113(5) Uiso 1 1 calc R U .
H15B H 0.1412 0.3667 0.2744 0.113(5) Uiso 1 1 calc R U .
H15C H 0.0606 0.3674 0.2591 0.113(5) Uiso 1 1 calc R U .
C16 C -0.0119(3) 0.3200(2) 0.0752(3) 0.0580(14) Uani 1 1 d . . .
H16A H -0.0469 0.3243 0.0979 0.113(5) Uiso 1 1 calc R U .
H16B H -0.0233 0.2886 0.0395 0.113(5) Uiso 1 1 calc R U .
H16C H -0.0117 0.3516 0.0432 0.113(5) Uiso 1 1 calc R U .
C17 C 0.1428(3) 0.3099(2) 0.1172(4) 0.084(2) Uani 1 1 d . . .
H17A H 0.1403 0.3430 0.0871 0.113(5) Uiso 1 1 calc R U .
H17B H 0.1339 0.2796 0.0797 0.113(5) Uiso 1 1 calc R U .
H17C H 0.1895 0.3065 0.1620 0.113(5) Uiso 1 1 calc R U .
C21 C -0.04979(18) -0.37839(14) 0.1179(2) 0.0272(8) Uani 1 1 d . . .
C22 C 0.02266(19) -0.37082(15) 0.1367(2) 0.0289(8) Uani 1 1 d . . .
H22 H 0.0458 -0.4038 0.1408 0.030(5) Uiso 1 1 calc R U .
C23 C 0.06937(18) -0.32744(15) 0.1510(2) 0.0270(8) Uani 1 1 d . . .
C24 C 0.05850(19) -0.27190(15) 0.1513(2) 0.0283(8) Uani 1 1 d . . .
H24 H 0.1008 -0.2530 0.1636 0.030(5) Uiso 1 1 calc R U .
C25 C 0.00293(18) -0.23675(14) 0.1386(2) 0.0270(8) Uani 1 1 d . . .
H25 H 0.0173 -0.2007 0.1423 0.030(5) Uiso 1 1 calc R U .
C26 C -0.06896(18) -0.24113(14) 0.1216(2) 0.0253(7) Uani 1 1 d . . .
C27 C -0.11277(18) -0.28650(14) 0.1088(2) 0.0264(8) Uani 1 1 d . . .
H27 H -0.1593 -0.2770 0.0989 0.030(5) Uiso 1 1 calc R U .
C28 C -0.10441(18) -0.34188(14) 0.1070(2) 0.0273(8) Uani 1 1 d . . .
H28 H -0.1473 -0.3598 0.0951 0.030(5) Uiso 1 1 calc R U .
C29 C -0.0133(3) -0.49877(19) 0.1168(4) 0.0746(18) Uani 1 1 d . . .
H29A H 0.0184 -0.4974 0.1752 0.095(4) Uiso 1 1 calc R U .
H29B H 0.0128 -0.4910 0.0835 0.095(4) Uiso 1 1 calc R U .
H29C H -0.0339 -0.5343 0.1032 0.095(4) Uiso 1 1 calc R U .
C30 C -0.1438(3) -0.4522(2) -0.0168(3) 0.0675(16) Uani 1 1 d . . .
H30A H -0.1620 -0.4885 -0.0305 0.095(4) Uiso 1 1 calc R U .
H30B H -0.1178 -0.4428 -0.0497 0.095(4) Uiso 1 1 calc R U .
H30C H -0.1827 -0.4274 -0.0289 0.095(4) Uiso 1 1 calc R U .
C31 C -0.1366(3) -0.4669(2) 0.1537(4) 0.0671(15) Uani 1 1 d . . .
H31A H -0.1461 -0.5051 0.1484 0.095(4) Uiso 1 1 calc R U .
H31B H -0.1808 -0.4473 0.1318 0.095(4) Uiso 1 1 calc R U .
H31C H -0.1102 -0.4578 0.2118 0.095(4) Uiso 1 1 calc R U .
C32 C 0.1699(3) -0.4116(2) 0.1349(4) 0.0727(18) Uani 1 1 d . . .
H32A H 0.2173 -0.4174 0.1388 0.095(4) Uiso 1 1 calc R U .
H32B H 0.1363 -0.4157 0.0776 0.095(4) Uiso 1 1 calc R U .
H32C H 0.1597 -0.4377 0.1692 0.095(4) Uiso 1 1 calc R U .
C33 C 0.2241(2) -0.3358(2) 0.2806(3) 0.0511(12) Uani 1 1 d . . .
H33A H 0.2124 -0.3617 0.3139 0.095(4) Uiso 1 1 calc R U .
H33B H 0.2201 -0.2998 0.2990 0.095(4) Uiso 1 1 calc R U .
H33C H 0.2722 -0.3418 0.2868 0.095(4) Uiso 1 1 calc R U .
C34 C 0.1924(3) -0.2951(2) 0.1127(3) 0.0685(16) Uani 1 1 d . . .
H34A H 0.2393 -0.3047 0.1178 0.095(4) Uiso 1 1 calc R U .
H34B H 0.1936 -0.2593 0.1350 0.095(4) Uiso 1 1 calc R U .
H34C H 0.1598 -0.2956 0.0545 0.095(4) Uiso 1 1 calc R U .
C35 C -0.0606(2) -0.11862(17) 0.1138(3) 0.0521(12) Uani 1 1 d . . .
H35A H -0.0407 -0.1232 0.0732 0.095(4) Uiso 1 1 calc R U .
H35B H -0.0227 -0.1165 0.1690 0.095(4) Uiso 1 1 calc R U .
H35C H -0.0882 -0.0858 0.1020 0.095(4) Uiso 1 1 calc R U .
C36 C -0.1545(3) -0.16750(19) 0.1866(3) 0.0539(13) Uani 1 1 d . . .
H36A H -0.1820 -0.1347 0.1749 0.095(4) Uiso 1 1 calc R U .
H36B H -0.1162 -0.1653 0.2415 0.095(4) Uiso 1 1 calc R U .
H36C H -0.1845 -0.1978 0.1844 0.095(4) Uiso 1 1 calc R U .
C37 C -0.1912(3) -0.1759(2) 0.0046(3) 0.0729(18) Uani 1 1 d . . .
H37A H -0.2255 -0.2031 0.0020 0.095(4) Uiso 1 1 calc R U .
H37B H -0.1732 -0.1835 -0.0369 0.095(4) Uiso 1 1 calc R U .
H37C H -0.2136 -0.1409 -0.0060 0.095(4) Uiso 1 1 calc R U .

loop_
_atom_site_aniso_label
_atom_site_aniso_U_11
_atom_site_aniso_U_22
_atom_site_aniso_U_33
_atom_site_aniso_U_23
_atom_site_aniso_U_13
_atom_site_aniso_U_12
Th1 0.02147(10) 0.02666(10) 0.02459(10) 0.000 0.01163(8) 0.000
Th2 0.01793(9) 0.02672(10) 0.01815(9) 0.000 0.00690(7) 0.000
Si1 0.0540(8) 0.0323(6) 0.0696(9) -0.0092(6) 0.0410(7) -0.0012(5)
Si2 0.0385(7) 0.0587(8) 0.0329(6) 0.0191(6) 0.0180(5) 0.0140(6)
Si3 0.0356(6) 0.0349(6) 0.0367(7) 0.0117(5) 0.0095(5) -0.0024(5)
Si4 0.0356(6) 0.0278(6) 0.0410(7) -0.0068(5) 0.0105(5) -0.0025(4)
Si5 0.0236(5) 0.0519(7) 0.0327(6) -0.0048(5) 0.0139(5) 0.0032(5)
Si6 0.0268(6) 0.0287(6) 0.0354(6) 0.0048(4) 0.0059(5) 0.0007(4)
C1 0.033(2) 0.032(2) 0.039(2) 0.0004(17) 0.0235(18) 0.0066(16)
C2 0.032(2) 0.030(2) 0.043(2) 0.0113(17) 0.0237(19) 0.0090(16)
C3 0.0261(19) 0.040(2) 0.028(2) 0.0094(17) 0.0128(16) 0.0067(16)
C4 0.0234(18) 0.037(2) 0.0234(19) 0.0012(16) 0.0063(15) 0.0019(15)
C5 0.0197(17) 0.0291(19) 0.028(2) 0.0011(15) 0.0073(15) 0.0009(14)
C6 0.0220(18) 0.030(2) 0.029(2) 0.0040(15) 0.0084(16) -0.0012(14)
C7 0.0271(19) 0.037(2) 0.0246(19) 0.0033(16) 0.0132(16) -0.0034(16)
C8 0.033(2) 0.033(2) 0.031(2) -0.0037(16) 0.0203(18) -0.0021(16)
C9 0.146(7) 0.077(5) 0.212(9) -0.070(5) 0.148(7) -0.033(4)
C10 0.100(5) 0.056(4) 0.142(7) -0.032(4) 0.029(5) -0.025(4)
C11 0.212(9) 0.032(3) 0.120(6) 0.006(4) 0.068(6) 0.035(4)
C12 0.074(4) 0.069(4) 0.061(3) 0.035(3) 0.030(3) 0.025(3)
C13 0.054(3) 0.087(4) 0.038(3) 0.011(3) 0.027(2) 0.012(3)
C14 0.039(3) 0.097(4) 0.033(3) 0.013(3) 0.003(2) 0.004(3)
C15 0.087(4) 0.033(3) 0.056(3) 0.007(2) -0.002(3) -0.005(3)
C16 0.056(3) 0.058(3) 0.042(3) 0.016(2) 0.001(2) 0.002(2)
C17 0.085(4) 0.081(4) 0.112(5) 0.045(4) 0.065(4) 0.003(3)
C21 0.0255(19) 0.030(2) 0.0223(19) -0.0047(15) 0.0063(15) -0.0042(15)
C22 0.0261(19) 0.034(2) 0.025(2) -0.0041(15) 0.0092(16) 0.0038(15)
C23 0.0229(18) 0.039(2) 0.0217(19) -0.0030(15) 0.0121(16) 0.0003(15)
C24 0.0255(19) 0.036(2) 0.0253(19) -0.0024(16) 0.0128(16) -0.0071(15)
C25 0.0270(19) 0.029(2) 0.0231(19) 0.0034(15) 0.0083(15) -0.0055(14)
C26 0.0213(18) 0.0284(19) 0.0232(19) 0.0043(14) 0.0062(15) -0.0012(14)
C27 0.0184(17) 0.029(2) 0.0253(19) 0.0013(15) 0.0026(15) 0.0021(14)
C28 0.0220(18) 0.033(2) 0.0244(19) -0.0026(15) 0.0069(15) -0.0048(15)
C29 0.059(3) 0.039(3) 0.115(5) -0.014(3) 0.025(3) 0.009(2)
C30 0.085(4) 0.044(3) 0.051(3) -0.016(2) 0.006(3) -0.009(3)
C31 0.077(4) 0.046(3) 0.083(4) -0.010(3) 0.039(3) -0.025(3)
C32 0.044(3) 0.080(4) 0.101(5) -0.039(3) 0.036(3) 0.006(3)
C33 0.028(2) 0.077(3) 0.045(3) -0.003(2) 0.013(2) 0.008(2)
C34 0.039(3) 0.111(5) 0.071(4) 0.028(3) 0.039(3) 0.010(3)
C35 0.050(3) 0.032(2) 0.079(4) 0.002(2) 0.032(3) -0.004(2)
C36 0.048(3) 0.051(3) 0.073(4) 0.015(3) 0.036(3) 0.018(2)
C37 0.061(3) 0.051(3) 0.061(4) 0.008(3) -0.022(3) 0.014(3)

loop_
_atom_type_symbol
_atom_type_description
_atom_type_scat_dispersion_real
_atom_type_scat_dispersion_imag
_atom_type_scat_source
C C 0.0033 0.0016 'International Tables Vol C Tables 4.2.6.8 and 6.1.1.4'
H H 0.0000 0.0000 'International Tables Vol C Tables 4.2.6.8 and 6.1.1.4'
Si Si 0.0817 0.0704 'International Tables Vol C Tables 4.2.6.8 and 6.1.1.4'
Th Th -7.2400 8.8979 'International Tables Vol C Tables 4.2.6.8 and 6.1.1.4'

loop_
_geom_angle_atom_site_label_1
_geom_angle_atom_site_label_2
_geom_angle_atom_site_label_3
_geom_angle
_geom_angle_site_symmetry_1
_geom_angle_site_symmetry_3
C4 Th1 C4 141.04(16) 2 .
C4 Th1 C8 104.91(11) 2 .
C4 Th1 C8 85.16(11) . .
C4 Th1 C8 85.16(11) 2 2
C4 Th1 C8 104.91(11) . 2
C8 Th1 C8 149.95(15) . 2
C4 Th1 C7 92.63(11) 2 .
C4 Th1 C7 77.45(11) . .
C8 Th1 C7 30.01(11) . .
C8 Th1 C7 177.57(11) 2 .
C4 Th1 C7 77.45(11) 2 2
C4 Th1 C7 92.63(11) . 2
C8 Th1 C7 177.57(11) . 2
C8 Th1 C7 30.01(11) 2 2
C7 Th1 C7 150.23(16) . 2
C4 Th1 C5 114.47(11) 2 .
C4 Th1 C5 30.18(10) . .
C8 Th1 C5 77.07(11) . .
C8 Th1 C5 125.01(11) 2 .
C7 Th1 C5 56.90(11) . .
C7 Th1 C5 101.49(11) 2 .
C4 Th1 C5 30.18(10) 2 2
C4 Th1 C5 114.47(11) . 2
C8 Th1 C5 125.00(11) . 2
C8 Th1 C5 77.07(11) 2 2
C7 Th1 C5 101.49(11) . 2
C7 Th1 C5 56.90(11) 2 2
C5 Th1 C5 95.09(15) . 2
C4 Th1 C2 157.53(11) 2 .
C4 Th1 C2 56.71(11) . .
C8 Th1 C2 57.03(11) . .
C8 Th1 C2 104.62(11) 2 .
C7 Th1 C2 77.10(11) . .
C7 Th1 C2 120.82(11) 2 .
C5 Th1 C2 76.78(11) . .
C5 Th1 C2 171.17(11) 2 .
C4 Th1 C2 56.71(12) 2 2
C4 Th1 C2 157.53(11) . 2
C8 Th1 C2 104.63(11) . 2
C8 Th1 C2 57.03(11) 2 2
C7 Th1 C2 120.82(11) . 2
C7 Th1 C2 77.09(11) 2 2
C5 Th1 C2 171.18(11) . 2
C5 Th1 C2 76.78(11) 2 2
C2 Th1 C2 111.54(16) . 2
C4 Th1 C1 128.27(11) 2 .
C4 Th1 C1 77.52(11) . .
C8 Th1 C1 30.12(11) . .
C8 Th1 C1 123.47(11) 2 .
C7 Th1 C1 57.35(11) . .
C7 Th1 C1 148.23(11) 2 .
C5 Th1 C1 85.13(11) . .
C5 Th1 C1 154.29(11) 2 .
C2 Th1 C1 30.07(11) . .
C2 Th1 C1 100.67(11) 2 .
C4 Th1 C1 77.52(12) 2 2
C4 Th1 C1 128.27(11) . 2
C8 Th1 C1 123.47(11) . 2
C8 Th1 C1 30.12(11) 2 2
C7 Th1 C1 148.23(11) . 2
C7 Th1 C1 57.35(11) 2 2
C5 Th1 C1 154.29(11) . 2
C5 Th1 C1 85.14(11) 2 2
C2 Th1 C1 100.67(11) . 2
C2 Th1 C1 30.07(11) 2 2
C1 Th1 C1 105.60(16) . 2
C24 Th2 C24 138.33(16) . 2
C24 Th2 C28 84.25(11) . .
C24 Th2 C28 108.05(11) 2 .
C24 Th2 C28 108.05(11) . 2
C24 Th2 C28 84.25(11) 2 2
C28 Th2 C28 145.72(15) . 2
C24 Th2 C27 76.96(11) . .
C24 Th2 C27 94.02(11) 2 .
C28 Th2 C27 30.02(11) . .
C28 Th2 C27 174.10(11) 2 .
C24 Th2 C27 94.02(11) . 2
C24 Th2 C27 76.96(11) 2 2
C28 Th2 C27 174.10(11) . 2
C28 Th2 C27 30.02(11) 2 2
C27 Th2 C27 154.74(15) . 2
C24 Th2 C22 161.15(11) . 2
C24 Th2 C22 56.77(11) 2 2
C28 Th2 C22 102.27(11) . 2
C28 Th2 C22 57.14(11) 2 2
C27 Th2 C22 117.27(11) . 2
C27 Th2 C22 77.68(11) 2 2
C24 Th2 C22 56.77(11) . .
C24 Th2 C22 161.15(11) 2 .
C28 Th2 C22 57.14(11) . .
C28 Th2 C22 102.27(11) 2 .
C27 Th2 C22 77.68(11) . .
C27 Th2 C22 117.28(11) 2 .
C22 Th2 C22 111.88(16) 2 .
C24 Th2 C25 29.96(11) . .
C24 Th2 C25 112.68(11) 2 .
C28 Th2 C25 76.46(11) . .
C28 Th2 C25 129.23(10) 2 .
C27 Th2 C25 56.62(10) . .
C27 Th2 C25 104.76(10) 2 .
C22 Th2 C25 168.76(11) 2 .
C22 Th2 C25 77.06(11) . .
C24 Th2 C25 112.68(11) . 2
C24 Th2 C25 29.97(11) 2 2
C28 Th2 C25 129.23(10) . 2
C28 Th2 C25 76.46(11) 2 2
C27 Th2 C25 104.76(11) . 2
C27 Th2 C25 56.62(10) 2 2
C22 Th2 C25 77.06(11) 2 2
C22 Th2 C25 168.76(11) . 2
C25 Th2 C25 94.98(15) . 2
C24 Th2 C23 167.93(11) . 2
C24 Th2 C23 30.10(11) 2 2
C28 Th2 C23 96.96(11) . 2
C28 Th2 C23 77.61(11) 2 2
C27 Th2 C23 98.08(11) . 2
C27 Th2 C23 85.91(11) 2 2
C22 Th2 C23 30.04(10) 2 2
C22 Th2 C23 133.49(11) . 2
C25 Th2 C23 138.72(11) . 2
C25 Th2 C23 57.50(11) 2 2
C24 Th2 C23 30.10(11) . .
C24 Th2 C23 167.93(11) 2 .
C28 Th2 C23 77.60(11) . .
C28 Th2 C23 96.96(11) 2 .
C27 Th2 C23 85.91(11) . .
C27 Th2 C23 98.08(11) 2 .
C22 Th2 C23 133.49(11) 2 .
C22 Th2 C23 30.04(10) . .
C25 Th2 C23 57.50(11) . .
C25 Th2 C23 138.72(11) 2 .
C23 Th2 C23 161.76(15) 2 .
C11 Si1 C9 108.9(4) . .
C11 Si1 C10 109.0(4) . .
C9 Si1 C10 106.8(4) . .
C11 Si1 C1 112.9(2) . .
C9 Si1 C1 108.3(2) . .
C10 Si1 C1 110.6(2) . .
C12 Si2 C14 105.9(3) . .
C12 Si2 C13 110.2(2) . .
C14 Si2 C13 108.4(2) . .
C12 Si2 C3 110.9(2) . .
C14 Si2 C3 109.6(2) . .
C13 Si2 C3 111.57(19) . .
C16 Si3 C17 108.8(3) . .
C16 Si3 C15 108.5(2) . .
C17 Si3 C15 109.6(3) . .
C16 Si3 C6 112.11(19) . .
C17 Si3 C6 105.8(2) . .
C15 Si3 C6 112.0(2) . .
C31 Si4 C30 107.4(3) . .
C31 Si4 C29 108.5(3) . .
C30 Si4 C29 108.5(3) . .
C31 Si4 C21 111.6(2) . .
C30 Si4 C21 108.0(2) . .
C29 Si4 C21 112.7(2) . .
C33 Si5 C32 110.2(3) . .
C33 Si5 C34 106.1(2) . .
C32 Si5 C34 108.7(3) . .
C33 Si5 C23 112.80(18) . .
C32 Si5 C23 110.8(2) . .
C34 Si5 C23 108.1(2) . .
C37 Si6 C36 108.5(3) . .
C37 Si6 C35 107.3(2) . .
C36 Si6 C35 108.9(2) . .
C37 Si6 C26 108.3(2) . .
C36 Si6 C26 112.56(18) . .
C35 Si6 C26 111.09(18) . .
C8 C1 C2 132.1(3) . .
C8 C1 Si1 111.6(3) . .
C2 C1 Si1 116.2(3) . .
C8 C1 Th1 73.2(2) . .
C2 C1 Th1 74.3(2) . .
Si1 C1 Th1 137.15(19) . .
C3 C2 C1 138.3(4) . .
C3 C2 Th1 75.8(2) . .
C1 C2 Th1 75.6(2) . .
C3 C2 H2 110.9 . .
C1 C2 H2 110.9 . .
Th1 C2 H2 133.9 . .
C2 C3 C4 131.2(3) . .
C2 C3 Si2 116.4(3) . .
C4 C3 Si2 112.3(3) . .
C2 C3 Th1 74.3(2) . .
C4 C3 Th1 72.9(2) . .
Si2 C3 Th1 137.15(17) . .
C5 C4 C3 136.9(3) . .
C5 C4 Th1 75.3(2) . .
C3 C4 Th1 76.9(2) . .
C5 C4 H4 111.6 . .
C3 C4 H4 111.6 . .
Th1 C4 H4 130.7 . .
C4 C5 C6 136.8(4) . .
C4 C5 Th1 74.5(2) . .
C6 C5 Th1 76.7(2) . .
C4 C5 H5 111.6 . .
C6 C5 H5 111.6 . .
Th1 C5 H5 132.5 . .
C5 C6 C7 131.7(3) . .
C5 C6 Si3 116.8(3) . .
C7 C6 Si3 111.4(3) . .
C5 C6 Th1 73.3(2) . .
C7 C6 Th1 73.25(19) . .
Si3 C6 Th1 138.54(17) . .
C8 C7 C6 136.5(3) . .
C8 C7 Th1 74.79(19) . .
C6 C7 Th1 76.8(2) . .
C8 C7 H7 111.8 . .
C6 C7 H7 111.8 . .
Th1 C7 H7 131.5 . .
C7 C8 C1 136.6(3) . .
C7 C8 Th1 75.20(19) . .
C1 C8 Th1 76.7(2) . .
C7 C8 H8 111.7 . .
C1 C8 H8 111.7 . .
Th1 C8 H8 131.0 . .
Si1 C9 H9A 109.5 . .
Si1 C9 H9B 109.5 . .
H9A C9 H9B 109.5 . .
Si1 C9 H9C 109.5 . .
H9A C9 H9C 109.5 . .
H9B C9 H9C 109.5 . .
Si1 C10 H10A 109.5 . .
Si1 C10 H10B 109.5 . .
H10A C10 H10B 109.5 . .
Si1 C10 H10C 109.5 . .
H10A C10 H10C 109.5 . .
H10B C10 H10C 109.5 . .
Si1 C11 H11A 109.5 . .
Si1 C11 H11B 109.5 . .
H11A C11 H11B 109.5 . .
Si1 C11 H11C 109.5 . .
H11A C11 H11C 109.5 . .
H11B C11 H11C 109.5 . .
Si2 C12 H12A 109.5 . .
Si2 C12 H12B 109.5 . .
H12A C12 H12B 109.5 . .
Si2 C12 H12C 109.5 . .
H12A C12 H12C 109.5 . .
H12B C12 H12C 109.5 . .
Si2 C13 H13A 109.5 . .
Si2 C13 H13B 109.5 . .
H13A C13 H13B 109.5 . .
Si2 C13 H13C 109.5 . .
H13A C13 H13C 109.5 . .
H13B C13 H13C 109.5 . .
Si2 C14 H14A 109.5 . .
Si2 C14 H14B 109.5 . .
H14A C14 H14B 109.5 . .
Si2 C14 H14C 109.5 . .
H14A C14 H14C 109.5 . .
H14B C14 H14C 109.5 . .
Si3 C15 H15A 109.5 . .
Si3 C15 H15B 109.5 . .
H15A C15 H15B 109.5 . .
Si3 C15 H15C 109.5 . .
H15A C15 H15C 109.5 . .
H15B C15 H15C 109.5 . .
Si3 C16 H16A 109.5 . .
Si3 C16 H16B 109.5 . .
H16A C16 H16B 109.5 . .
Si3 C16 H16C 109.5 . .
H16A C16 H16C 109.5 . .
H16B C16 H16C 109.5 . .
Si3 C17 H17A 109.5 . .
Si3 C17 H17B 109.5 . .
H17A C17 H17B 109.5 . .
Si3 C17 H17C 109.5 . .
H17A C17 H17C 109.5 . .
H17B C17 H17C 109.5 . .
C28 C21 C22 131.9(3) . .
C28 C21 Si4 111.1(3) . .
C22 C21 Si4 116.8(3) . .
C28 C21 Th2 73.4(2) . .
C22 C21 Th2 73.9(2) . .
Si4 C21 Th2 138.40(17) . .
C23 C22 C21 137.3(3) . .
C23 C22 Th2 75.8(2) . .
C21 C22 Th2 75.8(2) . .
C23 C22 H22 111.3 . .
C21 C22 H22 111.3 . .
Th2 C22 H22 132.4 . .
C24 C23 C22 131.3(3) . .
C24 C23 Si5 111.5(3) . .
C22 C23 Si5 117.2(3) . .
C24 C23 Th2 73.31(19) . .
C22 C23 Th2 74.19(19) . .
Si5 C23 Th2 134.30(17) . .
C25 C24 C23 138.1(3) . .
C25 C24 Th2 76.1(2) . .
C23 C24 Th2 76.59(19) . .
C25 C24 H24 111.0 . .
C23 C24 H24 111.0 . .
Th2 C24 H24 131.3 . .
C24 C25 C26 136.6(3) . .
C24 C25 Th2 73.9(2) . .
C26 C25 Th2 76.2(2) . .
C24 C25 H25 111.7 . .
C26 C25 H25 111.7 . .
Th2 C25 H25 134.2 . .
C25 C26 C27 131.1(3) . .
C25 C26 Si6 115.9(3) . .
C27 C26 Si6 112.9(2) . .
C25 C26 Th2 73.9(2) . .
C27 C26 Th2 73.32(19) . .
Si6 C26 Th2 135.86(17) . .
C28 C27 C26 136.0(3) . .
C28 C27 Th2 74.65(19) . .
C26 C27 Th2 76.6(2) . .
C28 C27 H27 112.0 . .
C26 C27 H27 112.0 . .
Th2 C27 H27 131.6 . .
C27 C28 C21 137.7(3) . .
C27 C28 Th2 75.3(2) . .
C21 C28 Th2 76.5(2) . .
C27 C28 H28 111.1 . .
C21 C28 H28 111.1 . .
Th2 C28 H28 132.4 . .
Si4 C29 H29A 109.5 . .
Si4 C29 H29B 109.5 . .
H29A C29 H29B 109.5 . .
Si4 C29 H29C 109.5 . .
H29A C29 H29C 109.5 . .
H29B C29 H29C 109.5 . .
Si4 C30 H30A 109.5 . .
Si4 C30 H30B 109.5 . .
H30A C30 H30B 109.5 . .
Si4 C30 H30C 109.5 . .
H30A C30 H30C 109.5 . .
H30B C30 H30C 109.5 . .
Si4 C31 H31A 109.5 . .
Si4 C31 H31B 109.5 . .
H31A C31 H31B 109.5 . .
Si4 C31 H31C 109.5 . .
H31A C31 H31C 109.5 . .
H31B C31 H31C 109.5 . .
Si5 C32 H32A 109.5 . .
Si5 C32 H32B 109.5 . .
H32A C32 H32B 109.5 . .
Si5 C32 H32C 109.5 . .
H32A C32 H32C 109.5 . .
H32B C32 H32C 109.5 . .
Si5 C33 H33A 109.5 . .
Si5 C33 H33B 109.5 . .
H33A C33 H33B 109.5 . .
Si5 C33 H33C 109.5 . .
H33A C33 H33C 109.5 . .
H33B C33 H33C 109.5 . .
Si5 C34 H34A 109.5 . .
Si5 C34 H34B 109.5 . .
H34A C34 H34B 109.5 . .
Si5 C34 H34C 109.5 . .
H34A C34 H34C 109.5 . .
H34B C34 H34C 109.5 . .
Si6 C35 H35A 109.5 . .
Si6 C35 H35B 109.5 . .
H35A C35 H35B 109.5 . .
Si6 C35 H35C 109.5 . .
H35A C35 H35C 109.5 . .
H35B C35 H35C 109.5 . .
Si6 C36 H36A 109.5 . .
Si6 C36 H36B 109.5 . .
H36A C36 H36B 109.5 . .
Si6 C36 H36C 109.5 . .
H36A C36 H36C 109.5 . .
H36B C36 H36C 109.5 . .
Si6 C37 H37A 109.5 . .
Si6 C37 H37B 109.5 . .
H37A C37 H37B 109.5 . .
Si6 C37 H37C 109.5 . .
H37A C37 H37C 109.5 . .
H37B C37 H37C 109.5 . .

loop_
_geom_bond_atom_site_label_1
_geom_bond_atom_site_label_2
_geom_bond_distance
_geom_bond_site_symmetry_2
Th1 C4 2.709(4) 2
Th1 C4 2.709(4) .
Th1 C8 2.713(3) .
Th1 C8 2.713(3) 2
Th1 C7 2.718(3) .
Th1 C7 2.718(3) 2
Th1 C5 2.719(3) .
Th1 C5 2.719(3) 2
Th1 C2 2.742(4) .
Th1 C2 2.742(4) 2
Th1 C1 2.758(3) .
Th1 C1 2.758(3) 2
Th2 C24 2.705(3) .
Th2 C24 2.705(3) 2
Th2 C28 2.712(3) .
Th2 C28 2.712(3) 2
Th2 C27 2.720(3) .
Th2 C27 2.720(3) 2
Th2 C22 2.727(3) 2
Th2 C22 2.727(3) .
Th2 C25 2.733(3) .
Th2 C25 2.733(3) 2
Th2 C23 2.747(3) 2
Th2 C23 2.747(3) .
Si1 C11 1.828(6) .
Si1 C9 1.842(5) .
Si1 C10 1.856(7) .
Si1 C1 1.884(4) .
Si2 C12 1.869(5) .
Si2 C14 1.869(5) .
Si2 C13 1.873(4) .
Si2 C3 1.889(4) .
Si3 C16 1.861(5) .
Si3 C17 1.863(5) .
Si3 C15 1.864(5) .
Si3 C6 1.890(4) .
Si4 C31 1.865(5) .
Si4 C30 1.866(5) .
Si4 C29 1.868(5) .
Si4 C21 1.889(4) .
Si5 C33 1.856(5) .
Si5 C32 1.855(5) .
Si5 C34 1.864(5) .
Si5 C23 1.896(4) .
Si6 C37 1.860(5) .
Si6 C36 1.861(5) .
Si6 C35 1.866(4) .
Si6 C26 1.887(4) .
C1 C8 1.422(5) .
C1 C2 1.427(5) .
C2 C3 1.417(5) .
C2 H2 0.9500 .
C3 C4 1.426(5) .
C4 C5 1.413(5) .
C4 H4 0.9500 .
C5 C6 1.420(5) .
C5 H5 0.9500 .
C6 C7 1.419(5) .
C7 C8 1.406(5) .
C7 H7 0.9500 .
C8 H8 0.9500 .
C9 H9A 0.9800 .
C9 H9B 0.9800 .
C9 H9C 0.9800 .
C10 H10A 0.9800 .
C10 H10B 0.9800 .
C10 H10C 0.9800 .
C11 H11A 0.9800 .
C11 H11B 0.9800 .
C11 H11C 0.9800 .
C12 H12A 0.9800 .
C12 H12B 0.9800 .
C12 H12C 0.9800 .
C13 H13A 0.9800 .
C13 H13B 0.9800 .
C13 H13C 0.9800 .
C14 H14A 0.9800 .
C14 H14B 0.9800 .
C14 H14C 0.9800 .
C15 H15A 0.9800 .
C15 H15B 0.9800 .
C15 H15C 0.9800 .
C16 H16A 0.9800 .
C16 H16B 0.9800 .
C16 H16C 0.9800 .
C17 H17A 0.9800 .
C17 H17B 0.9800 .
C17 H17C 0.9800 .
C21 C28 1.419(5) .
C21 C22 1.429(5) .
C22 C23 1.419(5) .
C22 H22 0.9500 .
C23 C24 1.417(5) .
C24 C25 1.406(5) .
C24 H24 0.9500 .
C25 C26 1.416(5) .
C25 H25 0.9500 .
C26 C27 1.425(5) .
C27 C28 1.407(5) .
C27 H27 0.9500 .
C28 H28 0.9500 .
C29 H29A 0.9800 .
C29 H29B 0.9800 .
C29 H29C 0.9800 .
C30 H30A 0.9800 .
C30 H30B 0.9800 .
C30 H30C 0.9800 .
C31 H31A 0.9800 .
C31 H31B 0.9800 .
C31 H31C 0.9800 .
C32 H32A 0.9800 .
C32 H32B 0.9800 .
C32 H32C 0.9800 .
C33 H33A 0.9800 .
C33 H33B 0.9800 .
C33 H33C 0.9800 .
C34 H34A 0.9800 .
C34 H34B 0.9800 .
C34 H34C 0.9800 .
C35 H35A 0.9800 .
C35 H35B 0.9800 .
C35 H35C 0.9800 .
C36 H36A 0.9800 .
C36 H36B 0.9800 .
C36 H36C 0.9800 .
C37 H37A 0.9800 .
C37 H37B 0.9800 .
C37 H37C 0.9800 .
